data_4503657
loop_
_publ_author_name
'Imai, Yoshitane'
'Kamon, Kensaku'
'Kinuta, Takafumi'
'Tajima, Nobuo'
'Sato, Tomohiro'
'Kuroda, Reiko'
'Matsubara, Yoshio'

_publ_section_title
;
 Preparation and Crystal Structure of Guest-Dependent Charge-Transfer Host
 System Using 1,1&#x2032;-Bi-2-naphthol and 2-Chloro-5-methyl-benzoquinone
;
_journal_issue 10
_journal_name_full 'Crystal Growth &amp; Design'
_journal_page_first 3493
_journal_paper_doi 10.1021/cg800211v
_journal_volume 8
_journal_year 2008
_chemical_formula_sum 'C16.5 H12.5 Cl0.5 O2'
_chemical_formula_weight 260.49
_chemical_name_systematic
; 
 ? 
;
_space_group_IT_number 15
_symmetry_cell_setting monoclinic
_symmetry_space_group_name_Hall '-C 2yc'
_symmetry_space_group_name_H-M 'C 1 2/c 1'
_atom_sites_solution_hydrogens geom
_atom_sites_solution_primary direct
_atom_sites_solution_secondary difmap
_audit_creation_method SHELXL-97
_cell_angle_alpha 90.00
_cell_angle_beta 95.267(2)
_cell_angle_gamma 90.00
_cell_formula_units_Z 8
_cell_length_a 14.5320(10)
_cell_length_b 12.7450(10)
_cell_length_c 13.9860(10)
_cell_measurement_reflns_used 2577
_cell_measurement_temperature 130(2)
_cell_measurement_theta_max 27.87
_cell_measurement_theta_min 2.13
_cell_volume 2579.4(3)
_computing_cell_refinement 'Bruker SAINT'
_computing_data_collection 'Bruker SMART'
_computing_data_reduction 'Bruker SAINT'
_computing_structure_refinement 'SHELXL-97 (Sheldrick, 1997)'
_computing_structure_solution 'SHELXS-97 (Sheldrick, 1997)'
_diffrn_ambient_temperature 130(2)
_diffrn_measured_fraction_theta_full 0.968
_diffrn_measured_fraction_theta_max 0.968
_diffrn_measurement_device_type 'CCD area detector'
_diffrn_measurement_method '\w scans'
_diffrn_radiation_monochromator graphite
_diffrn_radiation_source 'fine-focus sealed tube'
_diffrn_radiation_type MoK\a
_diffrn_radiation_wavelength 0.71073
_diffrn_reflns_av_R_equivalents 0.0225
_diffrn_reflns_av_sigmaI/netI 0.0276
_diffrn_reflns_limit_h_max 18
_diffrn_reflns_limit_h_min -17
_diffrn_reflns_limit_k_max 9
_diffrn_reflns_limit_k_min -16
_diffrn_reflns_limit_l_max 17
_diffrn_reflns_limit_l_min -15
_diffrn_reflns_number 7872
_diffrn_reflns_theta_full 27.87
_diffrn_reflns_theta_max 27.87
_diffrn_reflns_theta_min 2.13
_exptl_absorpt_coefficient_mu 0.187
_exptl_absorpt_correction_T_max 0.9548
_exptl_absorpt_correction_T_min 0.9207
_exptl_absorpt_correction_type empirical
_exptl_absorpt_process_details 'Bruker SADABS'
_exptl_crystal_colour red
_exptl_crystal_density_diffrn 1.342
_exptl_crystal_density_method 'not measured'
_exptl_crystal_description prism
_exptl_crystal_F_000 1088
_exptl_crystal_size_max 0.45
_exptl_crystal_size_mid 0.35
_exptl_crystal_size_min 0.25
_refine_diff_density_max 0.865
_refine_diff_density_min -0.545
_refine_diff_density_rms 0.058
_refine_ls_extinction_method none
_refine_ls_goodness_of_fit_ref 1.035
_refine_ls_hydrogen_treatment constr
_refine_ls_matrix_type full
_refine_ls_number_parameters 173
_refine_ls_number_reflns 2977
_refine_ls_number_restraints 1
_refine_ls_restrained_S_all 1.080
_refine_ls_R_factor_all 0.0565
_refine_ls_R_factor_gt 0.0491
_refine_ls_shift/su_max 0.001
_refine_ls_shift/su_mean 0.000
_refine_ls_structure_factor_coef Fsqd
_refine_ls_weighting_details 'calc w=1/[\s^2^(Fo^2^)+(0.0720P)^2^+3.0031P] where P=(Fo^2^+2Fc^2^)/3'
_refine_ls_weighting_scheme calc
_refine_ls_wR_factor_gt 0.1308
_refine_ls_wR_factor_ref 0.1369
_reflns_number_gt 2557
_reflns_number_total 2977
_reflns_threshold_expression >2sigma(I)
_cod_data_source_file cg800211v_si_002.cif
_cod_data_source_block imai714_1
_cod_depositor_comments
;
The following automatic conversions were performed:

'_symmetry_cell_setting' value 'Monoclinic' changed to 'monoclinic'
according to /home/saulius/struct/CIF-dictionaries/cif_core.dic
dictionary named 'cif_core.dic' version 2.4.1 from 2010-06-29.

Automatic conversion script
Id: cif_fix_values 1715 2011-07-08 13:25:40Z adriana 
;
_cod_original_sg_symbol_H-M C2/c
_cod_original_formula_sum 'C16.50 H12.50 Cl0.50 O2'
_cod_database_code 4503657

loop_
_symmetry_equiv_pos_as_xyz
'x, y, z'
'-x, y, -z+1/2'
'x+1/2, y+1/2, z'
'-x+1/2, y+1/2, -z+1/2'
'-x, -y, -z'
'x, -y, z-1/2'
'-x+1/2, -y+1/2, -z'
'x+1/2, -y+1/2, z-1/2'

loop_
_atom_site_label
_atom_site_type_symbol
_atom_site_fract_x
_atom_site_fract_y
_atom_site_fract_z
_atom_site_U_iso_or_equiv
_atom_site_adp_type
_atom_site_occupancy
_atom_site_symmetry_multiplicity
_atom_site_calc_flag
_atom_site_refinement_flags
C1 C 0.05173(10) 0.63940(12) 0.75169(11) 0.0189(3) Uani 1 1 d .
C2 C 0.09694(11) 0.70063(13) 0.68900(11) 0.0209(3) Uani 1 1 d .
C3 C 0.19483(11) 0.69975(14) 0.69062(12) 0.0238(4) Uani 1 1 d .
H3 H 0.2243 0.7416 0.6462 0.029 Uiso 1 1 calc R
C4 C 0.24650(11) 0.63954(13) 0.75521(12) 0.0230(3) Uani 1 1 d .
H4 H 0.3119 0.6405 0.7561 0.028 Uiso 1 1 calc R
C5 C 0.25724(11) 0.51022(14) 0.88765(12) 0.0245(4) Uani 1 1 d .
H5 H 0.3227 0.5106 0.8889 0.029 Uiso 1 1 calc R
C6 C 0.21561(12) 0.44692(14) 0.94987(12) 0.0262(4) Uani 1 1 d .
H6 H 0.2520 0.4041 0.9942 0.031 Uiso 1 1 calc R
C7 C 0.11845(12) 0.44551(13) 0.94797(12) 0.0245(4) Uani 1 1 d .
H7 H 0.0896 0.4010 0.9908 0.029 Uiso 1 1 calc R
C8 C 0.06510(11) 0.50778(13) 0.88482(11) 0.0214(3) Uani 1 1 d .
H8 H -0.0002 0.5062 0.8851 0.026 Uiso 1 1 calc R
C9 C 0.10580(10) 0.57450(12) 0.81915(11) 0.0183(3) Uani 1 1 d .
C10 C 0.20413(10) 0.57523(13) 0.82132(11) 0.0202(3) Uani 1 1 d .
O2 O 0.05341(8) 0.76429(10) 0.62114(9) 0.0276(3) Uani 1 1 d .
H2 H -0.0018 0.7728 0.6328 0.041 Uiso 1 1 calc R
C11 C 0.31832(11) 0.70328(12) 0.06640(11) 0.0206(3) Uani 1 1 d .
C12 C 0.21823(11) 0.68203(12) 0.07286(11) 0.0209(3) Uani 1 1 d D
C13 C 0.15527(11) 0.72706(13) 0.01035(11) 0.0217(3) Uani 1 1 d .
H13 H 0.0916 0.7137 0.0156 0.026 Uiso 1 1 calc R
O11 O 0.37677(8) 0.66381(10) 0.12398(9) 0.0269(3) Uani 1 1 d .
Cl12 Cl 0.19345(6) 0.60016(8) 0.15915(8) 0.0244(2) Uiso 0.50 1 d P
C14 C 0.1757(3) 0.6132(3) 0.1605(3) 0.0244(2) Uiso 0.50 1 d PD
H14A H 0.1086 0.6235 0.1577 0.037 Uiso 0.50 1 calc PR
H14B H 0.2043 0.6372 0.2229 0.037 Uiso 0.50 1 calc PR
H14C H 0.1891 0.5385 0.1524 0.037 Uiso 0.50 1 calc PR
C21 C 0.5000 0.4774(2) 0.2500 0.0409(7) Uani 1 2 d S
H21 H 0.5000 0.5520 0.2500 0.049 Uiso 1 2 calc SR
C22 C 0.47495(15) 0.4238(2) 0.16656(19) 0.0483(6) Uani 1 1 d .
H22 H 0.4575 0.4610 0.1089 0.058 Uiso 1 1 calc R
C23 C 0.47522(17) 0.3147(2) 0.1670(3) 0.0695(10) Uani 1 1 d .
H23 H 0.4581 0.2774 0.1093 0.083 Uiso 1 1 calc R
C24 C 0.5000 0.2606(3) 0.2500 0.0827(18) Uani 1 2 d S
H24 H 0.5000 0.1861 0.2500 0.099 Uiso 1 2 calc SR

loop_
_atom_site_aniso_label
_atom_site_aniso_U_11
_atom_site_aniso_U_22
_atom_site_aniso_U_33
_atom_site_aniso_U_23
_atom_site_aniso_U_13
_atom_site_aniso_U_12
C1 0.0172(8) 0.0208(8) 0.0184(7) -0.0027(6) 0.0008(5) -0.0002(6)
C2 0.0204(7) 0.0227(8) 0.0195(7) -0.0015(6) 0.0002(6) -0.0009(6)
C3 0.0212(8) 0.0270(8) 0.0237(8) -0.0018(6) 0.0051(6) -0.0055(6)
C4 0.0166(7) 0.0277(9) 0.0248(8) -0.0054(6) 0.0027(6) -0.0018(6)
C5 0.0198(7) 0.0278(9) 0.0252(8) -0.0062(7) -0.0020(6) 0.0045(6)
C6 0.0278(8) 0.0264(9) 0.0232(8) -0.0009(7) -0.0034(6) 0.0075(7)
C7 0.0284(8) 0.0230(8) 0.0222(8) 0.0003(6) 0.0024(6) 0.0003(6)
C8 0.0205(7) 0.0215(8) 0.0222(8) -0.0018(6) 0.0018(6) -0.0006(6)
C9 0.0193(7) 0.0178(7) 0.0177(7) -0.0048(6) 0.0003(5) -0.0001(6)
C10 0.0189(7) 0.0213(8) 0.0202(7) -0.0054(6) 0.0011(6) 0.0005(6)
O2 0.0228(6) 0.0329(7) 0.0270(6) 0.0085(5) 0.0012(5) 0.0000(5)
C11 0.0248(8) 0.0181(7) 0.0185(7) -0.0017(6) -0.0007(6) -0.0007(6)
C12 0.0269(8) 0.0177(7) 0.0181(7) -0.0014(6) 0.0022(6) -0.0045(6)
C13 0.0221(7) 0.0226(8) 0.0205(8) -0.0021(6) 0.0029(6) -0.0042(6)
O11 0.0276(6) 0.0251(6) 0.0264(6) 0.0021(5) -0.0052(5) 0.0011(5)
C21 0.0347(14) 0.0258(13) 0.062(2) 0.000 0.0050(13) 0.000
C22 0.0322(10) 0.0478(13) 0.0664(15) -0.0107(11) 0.0132(10) -0.0032(9)
C23 0.0415(13) 0.0497(16) 0.124(3) -0.0421(17) 0.0415(16) -0.0147(12)
C24 0.056(2) 0.0259(17) 0.176(6) 0.000 0.066(3) 0.000

loop_
_atom_type_symbol
_atom_type_description
_atom_type_scat_dispersion_real
_atom_type_scat_dispersion_imag
_atom_type_scat_source
C C 0.0033 0.0016 'International Tables Vol C Tables 4.2.6.8 and 6.1.1.4'
H H 0.0000 0.0000 'International Tables Vol C Tables 4.2.6.8 and 6.1.1.4'
O O 0.0106 0.0060 'International Tables Vol C Tables 4.2.6.8 and 6.1.1.4'
Cl Cl 0.1484 0.1585 'International Tables Vol C Tables 4.2.6.8 and 6.1.1.4'

loop_
_geom_angle_atom_site_label_1
_geom_angle_atom_site_label_2
_geom_angle_atom_site_label_3
_geom_angle
_geom_angle_site_symmetry_1
_geom_angle_site_symmetry_3
C2 C1 C9 118.61(13) . .
C2 C1 C1 120.85(14) . 2_556
C9 C1 C1 120.53(14) . 2_556
O2 C2 C1 124.13(14) . .
O2 C2 C3 114.64(14) . .
C1 C2 C3 121.22(15) . .
C4 C3 C2 120.45(15) . .
C3 C4 C10 120.91(14) . .
C6 C5 C10 120.99(15) . .
C5 C6 C7 119.75(15) . .
C8 C7 C6 120.68(15) . .
C7 C8 C9 121.20(15) . .
C8 C9 C10 117.78(14) . .
C8 C9 C1 122.38(14) . .
C10 C9 C1 119.84(14) . .
C4 C10 C5 121.43(14) . .
C4 C10 C9 118.95(14) . .
C5 C10 C9 119.61(14) . .
O11 C11 C13 121.10(15) . 7_565
O11 C11 C12 120.52(15) . .
C13 C11 C12 118.38(14) 7_565 .
C13 C12 C11 119.73(14) . .
C13 C12 Cl12 124.39(13) . .
C11 C12 Cl12 115.87(12) . .
C13 C12 C14 115.4(2) . .
C11 C12 C14 124.7(2) . .
Cl12 C12 C14 10.65(17) . .
C12 C13 C11 121.88(15) . 7_565
C22 C21 C22 120.3(3) . 2_655
C21 C22 C23 119.6(3) . .
C24 C23 C22 120.5(3) . .
C23 C24 C23 119.6(3) . 2_655

loop_
_geom_bond_atom_site_label_1
_geom_bond_atom_site_label_2
_geom_bond_distance
_geom_bond_site_symmetry_2
C1 C2 1.384(2) .
C1 C9 1.434(2) .
C1 C1 1.500(3) 2_556
C2 O2 1.360(2) .
C2 C3 1.421(2) .
C3 C4 1.358(2) .
C4 C10 1.418(2) .
C5 C6 1.368(3) .
C5 C10 1.418(2) .
C6 C7 1.410(2) .
C7 C8 1.373(2) .
C8 C9 1.420(2) .
C9 C10 1.426(2) .
C11 O11 1.224(2) .
C11 C13 1.471(2) 7_565
C11 C12 1.490(2) .
C12 C13 1.336(2) .
C12 Cl12 1.6598(19) .
C12 C14 1.672(4) .
C13 C11 1.471(2) 7_565
C21 C22 1.372(3) .
C21 C22 1.372(3) 2_655
C22 C23 1.391(4) .
C23 C24 1.369(4) .
C24 C23 1.369(4) 2_655
